data_9002576
loop_
_publ_author_name
'Friedrich, A.'
'Lager, G. A.'
'Kunz, M.'
'Chakoumakos, B. C.'
'Smyth, J. R.'
'Schultz, A. J.'

_publ_section_title
;
 Temperature-dependent single-crystal neutron diffraction study of natural
 chondrodite and clinohumite
 Sample: from Kukh-i-Lal, Pamir, Tadjikistan at T = 20 K
;
_journal_name_full 'American Mineralogist'
_journal_page_first 981
_journal_page_last 989
_journal_volume 86
_journal_year 2001
_chemical_formula_sum 'F0.98 H0.84 Mg8.784 O17.04 Si4 Ti0.216'
_chemical_name_mineral Clinohumite
_space_group_IT_number 14
_symmetry_space_group_name_Hall '-P 2xab'
_symmetry_space_group_name_H-M 'P 21/b 1 1'
_cell_angle_alpha 100.904
_cell_angle_beta 90
_cell_angle_gamma 90
_cell_length_a 4.7362
_cell_length_b 10.226
_cell_length_c 13.635
_cell_formula_units_Z 2
_cell_volume 648.453
_database_code_amcsd 0002665
_diffrn_ambient_temperature 20
_exptl_crystal_density_diffrn 3.218
_cod_original_formula_sum 'Mg8.784 Ti.216 Si4 O17.04 H.84 F.98'
_cod_database_code 9002576

loop_
_space_group_symop_operation_xyz
x,y,z
1/2-x,1/2+y,z
1/2+x,1/2-y,-z
-x,-y,-z

loop_
_atom_site_aniso_label
_atom_site_aniso_U_11
_atom_site_aniso_U_22
_atom_site_aniso_U_33
_atom_site_aniso_U_12
_atom_site_aniso_U_13
_atom_site_aniso_U_23
Mg(1)c 0.00240 0.00410 0.00320 0.00042 0.00049 0.00148
Mg(1)n 0.00300 0.00430 0.00230 0.00023 0.00047 0.00058
Mg(2)5 0.00380 0.00370 0.00310 0.00091 0.00021 0.00117
Mg(2)6 0.00360 0.00320 0.00330 0.00044 0.00057 0.00115
Mg(3) 0.00270 0.00150 0.00240 0.00040 0.00050 0.00210
Ti(3) 0.00270 0.00150 0.00240 0.00040 0.00050 0.00210
Si1 0.00180 0.00300 0.00220 0.00030 0.00060 0.00140
Si2 0.00250 0.00270 0.00170 0.00020 0.00000 0.00040
O1,1 0.00260 0.00420 0.00280 0.00029 0.00090 0.00108
O1,2 0.00370 0.00400 0.00320 0.00015 0.00020 0.00142
O1,3 0.00360 0.00440 0.00270 0.00025 0.00000 0.00140
O1,4 0.00450 0.00370 0.00290 0.00040 0.00050 0.00037
O2,1 0.00220 0.00420 0.00350 0.00019 0.00030 0.00114
O2,2 0.00410 0.00300 0.00310 0.00019 0.00030 0.00095
O2,3 0.00390 0.00450 0.00180 0.00023 0.00020 0.00131
O2,4 0.00330 0.00350 0.00330 0.00010 0.00040 0.00001
O(H) 0.00770 0.00510 0.00540 0.00047 0.00280 0.00094
H 0.01400 0.02450 0.02160 0.00310 0.00580 0.00020
F 0.00770 0.00510 0.00540 0.00050 0.00280 0.00094

loop_
_atom_site_label
_atom_site_fract_x
_atom_site_fract_y
_atom_site_fract_z
_atom_site_occupancy
_atom_site_U_iso_or_equiv
Mg(1)c 0.50000 0.00000 0.50000 1.00000 0.00310
Mg(1)n 0.49740 0.94630 0.27424 1.00000 0.00320
Mg(2)5 0.01080 0.14030 0.16970 1.00000 0.00350
Mg(2)6 0.50860 0.24950 0.38812 1.00000 0.00330
Mg(3) 0.49250 0.87640 0.04360 0.89200 0.00200
Ti(3) 0.49250 0.87640 0.04360 0.10800 0.00200
Si1 0.07350 0.06630 0.38920 1.00000 0.00220
Si2 0.07560 0.17660 0.83500 1.00000 0.00230
O1,1 0.73290 0.06420 0.38787 1.00000 0.00310
O1,2 0.27850 0.41930 0.38777 1.00000 0.00350
O1,3 0.22350 0.11210 0.29319 1.00000 0.00340
O1,4 0.22270 0.15860 0.48637 1.00000 0.00370
O2,1 0.23570 0.32290 0.16281 1.00000 0.00320
O2,2 0.77770 0.96880 0.16277 1.00000 0.00330
O2,3 0.72490 0.27960 0.26237 1.00000 0.00330
O2,4 0.72790 0.22710 0.06967 1.00000 0.00340
O(H) 0.26130 0.04610 0.05508 0.52000 0.00600
H 0.08800 0.01180 0.01220 0.42000 0.02050
F 0.26130 0.04610 0.05508 0.49000 0.00600

loop_
_cod_related_entry_id
_cod_related_entry_database
_cod_related_entry_code
1 AMCSD 0002665
